data_7118774
loop_
_publ_author_name
'Huang, Huanan'
'Pan, Zexiong'
'Cui, Chunming'

_publ_section_title
;
 The synthesis of BN-embedded tetraphenes and their photophysical
 properties.
;
_journal_issue 22
_journal_name_full 'Chemical communications (Cambridge, England)'
_journal_page_first 4227
_journal_page_last 4230
_journal_paper_doi 10.1039/c6cc00161k
_journal_volume 52
_journal_year 2016
_chemical_formula_sum 'C36 H24 B N'
_chemical_formula_weight 481.37
_chemical_name_systematic
; 
 ? 
;
_space_group_IT_number 2
_symmetry_cell_setting triclinic
_symmetry_space_group_name_Hall '-P 1'
_symmetry_space_group_name_H-M 'P -1'
_atom_sites_solution_hydrogens geom
_atom_sites_solution_primary direct
_atom_sites_solution_secondary difmap
_audit_creation_method SHELXL-97
_audit_update_record
;
2015-06-13 deposited with the CCDC.
2016-02-17 downloaded from the CCDC.
;
_cell_angle_alpha 105.481(6)
_cell_angle_beta 92.118(4)
_cell_angle_gamma 92.215(5)
_cell_formula_units_Z 4
_cell_length_a 9.942(2)
_cell_length_b 16.900(4)
_cell_length_c 18.738(4)
_cell_measurement_reflns_used 2468
_cell_measurement_temperature 113(2)
_cell_measurement_theta_max 27.1
_cell_measurement_theta_min 3.0
_cell_volume 3028.2(11)
_computing_cell_refinement 'CrystalClear-SM Expert 2.0 r2'
_computing_data_collection 'CrystalClear-SM Expert 2.0 r2 (Rigaku, 2009)'
_computing_data_reduction 'CrystalClear-SM Expert 2.0 r2'
_computing_molecular_graphics 'Bruker SHELXTL'
_computing_publication_material 'Bruker SHELXTL'
_computing_structure_refinement 'SHELXL-97 (Sheldrick, 1997)'
_computing_structure_solution 'SHELXS-97 (Sheldrick, 1990)'
_diffrn_ambient_temperature 113(2)
_diffrn_detector_area_resol_mean 14.6
_diffrn_measured_fraction_theta_full 0.991
_diffrn_measured_fraction_theta_max 0.991
_diffrn_measurement_device_type 'Rigaku Saturn 724CCD camera'
_diffrn_measurement_method \w
_diffrn_radiation_monochromator Multilayer
_diffrn_radiation_source 'Rotating Anode'
_diffrn_radiation_type MoK\a
_diffrn_radiation_wavelength 0.71073
_diffrn_reflns_av_R_equivalents 0.0712
_diffrn_reflns_av_sigmaI/netI 0.0860
_diffrn_reflns_limit_h_max 11
_diffrn_reflns_limit_h_min -11
_diffrn_reflns_limit_k_max 20
_diffrn_reflns_limit_k_min -20
_diffrn_reflns_limit_l_max 22
_diffrn_reflns_limit_l_min -22
_diffrn_reflns_number 33253
_diffrn_reflns_theta_full 25.00
_diffrn_reflns_theta_max 25.00
_diffrn_reflns_theta_min 3.01
_diffrn_standards_decay_% 0
_diffrn_standards_interval_count 0
_diffrn_standards_interval_time 0
_diffrn_standards_number 0
_exptl_absorpt_coefficient_mu 0.060
_exptl_absorpt_correction_T_max 0.9904
_exptl_absorpt_correction_T_min 0.9869
_exptl_absorpt_correction_type multi-scan
_exptl_absorpt_process_details crystalclear
_exptl_crystal_colour Colorless
_exptl_crystal_density_diffrn 1.056
_exptl_crystal_density_method 'not measured'
_exptl_crystal_description Prism
_exptl_crystal_F_000 1008
_exptl_crystal_size_max 0.22
_exptl_crystal_size_mid 0.18
_exptl_crystal_size_min 0.16
_refine_diff_density_max 1.071
_refine_diff_density_min -0.180
_refine_diff_density_rms 0.045
_refine_ls_extinction_method SHELXL
_refine_ls_goodness_of_fit_ref 1.060
_refine_ls_hydrogen_treatment mixed
_refine_ls_matrix_type full
_refine_ls_number_parameters 691
_refine_ls_number_reflns 10571
_refine_ls_number_restraints 2
_refine_ls_restrained_S_all 1.060
_refine_ls_R_factor_all 0.1450
_refine_ls_R_factor_gt 0.0769
_refine_ls_shift/su_max 0.000
_refine_ls_shift/su_mean 0.000
_refine_ls_structure_factor_coef Fsqd
_refine_ls_weighting_details 'calc w=1/[\s^2^(Fo^2^)+(0.0916P)^2^+0.5636P] where P=(Fo^2^+2Fc^2^)/3'
_refine_ls_weighting_scheme calc
_refine_ls_wR_factor_gt 0.1833
_refine_ls_wR_factor_ref 0.2090
_reflns_number_gt 5552
_reflns_number_total 10571
_reflns_threshold_expression >2sigma(I)
_cod_data_source_file c6cc00161k2.cif
_cod_data_source_block sa_sqd
_cod_depositor_comments 'Adding full bibliography for 7118773--7118774.cif.'
_cod_original_cell_volume 3028.2(12)
_cod_original_sg_symbol_H-M P-1
_cod_database_code 7118774
_platon_squeeze_void_probe_radius 1.20

loop_
_symmetry_equiv_pos_as_xyz
'x, y, z'
'-x, -y, -z'

loop_
_atom_site_label
_atom_site_type_symbol
_atom_site_fract_x
_atom_site_fract_y
_atom_site_fract_z
_atom_site_U_iso_or_equiv
_atom_site_adp_type
_atom_site_occupancy
_atom_site_symmetry_multiplicity
_atom_site_calc_flag
_atom_site_refinement_flags
B1 B 0.4447(4) 0.7749(2) 0.39021(19) 0.0320(9) Uani 1 1 d .
B2 B 0.2625(4) 0.5141(2) 0.8647(2) 0.0381(10) Uani 1 1 d .
C1 C 0.3022(3) 0.67881(19) 0.43793(18) 0.0352(8) Uani 1 1 d .
C2 C 0.2886(4) 0.6078(2) 0.4612(2) 0.0447(9) Uani 1 1 d .
H2A H 0.3623 0.5732 0.4590 0.054 Uiso 1 1 calc R
C3 C 0.1684(4) 0.5872(2) 0.4875(3) 0.0651(12) Uani 1 1 d .
H3 H 0.1603 0.5390 0.5043 0.078 Uiso 1 1 calc R
C4 C 0.0586(4) 0.6363(2) 0.4898(3) 0.0674(13) Uani 1 1 d .
H4 H -0.0246 0.6212 0.5072 0.081 Uiso 1 1 calc R
C5 C 0.0717(4) 0.7060(2) 0.4669(2) 0.0501(10) Uani 1 1 d .
H5 H -0.0040 0.7389 0.4683 0.060 Uiso 1 1 calc R
C6 C 0.1930(3) 0.7312(2) 0.44144(18) 0.0373(8) Uani 1 1 d .
C7 C 0.2093(3) 0.8068(2) 0.42199(17) 0.0373(8) Uani 1 1 d .
H7 H 0.1344 0.8406 0.4248 0.045 Uiso 1 1 calc R
C8 C 0.3287(3) 0.83277(19) 0.39939(17) 0.0333(8) Uani 1 1 d .
C9 C 0.3512(3) 0.91234(18) 0.38338(16) 0.0328(8) Uani 1 1 d .
C10 C 0.4742(3) 0.93554(19) 0.36296(16) 0.0335(8) Uani 1 1 d .
C11 C 0.5894(3) 0.88140(19) 0.35155(16) 0.0339(8) Uani 1 1 d .
C12 C 0.7105(3) 0.9084(2) 0.32731(18) 0.0408(9) Uani 1 1 d .
H12 H 0.7204 0.9629 0.3227 0.049 Uiso 1 1 calc R
C13 C 0.8156(3) 0.8565(2) 0.31002(18) 0.0404(9) Uani 1 1 d .
H13 H 0.8964 0.8756 0.2933 0.048 Uiso 1 1 calc R
C14 C 0.8044(3) 0.77606(19) 0.31686(17) 0.0370(8) Uani 1 1 d .
C15 C 0.6865(3) 0.75032(19) 0.34399(17) 0.0349(8) Uani 1 1 d .
H15 H 0.6795 0.6966 0.3507 0.042 Uiso 1 1 calc R
C16 C 0.5780(3) 0.80130(18) 0.36165(16) 0.0327(8) Uani 1 1 d .
C17 C 0.2368(3) 0.96927(19) 0.39257(18) 0.0357(8) Uani 1 1 d .
C18 C 0.1551(4) 0.9730(2) 0.3318(2) 0.0467(9) Uani 1 1 d .
H18 H 0.1732 0.9407 0.2836 0.056 Uiso 1 1 calc R
C19 C 0.0475(4) 1.0239(2) 0.3414(2) 0.0577(11) Uani 1 1 d .
H19 H -0.0070 1.0270 0.2996 0.069 Uiso 1 1 calc R
C20 C 0.0192(4) 1.0698(2) 0.4109(3) 0.0591(11) Uani 1 1 d .
H20 H -0.0556 1.1040 0.4172 0.071 Uiso 1 1 calc R
C21 C 0.0992(4) 1.0665(2) 0.4716(2) 0.0617(12) Uani 1 1 d .
H21 H 0.0798 1.0984 0.5197 0.074 Uiso 1 1 calc R
C22 C 0.2076(4) 1.0166(2) 0.4623(2) 0.0517(10) Uani 1 1 d .
H22 H 0.2629 1.0148 0.5042 0.062 Uiso 1 1 calc R
C23 C 0.5012(3) 1.01865(18) 0.35139(17) 0.0346(8) Uani 1 1 d .
C24 C 0.4884(4) 1.0320(2) 0.28196(19) 0.0456(9) Uani 1 1 d .
H24 H 0.4525 0.9889 0.2413 0.055 Uiso 1 1 calc R
C25 C 0.5266(4) 1.1071(2) 0.2703(2) 0.0519(10) Uani 1 1 d .
H25 H 0.5160 1.1154 0.2222 0.062 Uiso 1 1 calc R
C26 C 0.5800(4) 1.1696(2) 0.3286(3) 0.0605(11) Uani 1 1 d .
H26 H 0.6093 1.2208 0.3210 0.073 Uiso 1 1 calc R
C27 C 0.5904(4) 1.1571(2) 0.3985(2) 0.0619(12) Uani 1 1 d .
H27 H 0.6246 1.2006 0.4394 0.074 Uiso 1 1 calc R
C28 C 0.5524(4) 1.0834(2) 0.4094(2) 0.0487(10) Uani 1 1 d .
H28 H 0.5611 1.0760 0.4579 0.058 Uiso 1 1 calc R
C29 C 0.9144(3) 0.7231(2) 0.29692(18) 0.0364(8) Uani 1 1 d .
C30 C 1.0091(3) 0.6813(2) 0.28001(17) 0.0366(8) Uani 1 1 d .
C31 C 1.1232(3) 0.6325(2) 0.26161(17) 0.0355(8) Uani 1 1 d .
C32 C 1.2340(3) 0.6630(2) 0.23200(18) 0.0445(9) Uani 1 1 d .
H32 H 1.2324 0.7153 0.2223 0.053 Uiso 1 1 calc R
C33 C 1.3459(4) 0.6169(3) 0.2169(2) 0.0572(11) Uani 1 1 d .
H33 H 1.4220 0.6375 0.1970 0.069 Uiso 1 1 calc R
C34 C 1.3473(4) 0.5406(3) 0.2308(2) 0.0642(13) Uani 1 1 d .
H34 H 1.4243 0.5088 0.2199 0.077 Uiso 1 1 calc R
C35 C 1.2386(5) 0.5100(3) 0.2603(2) 0.0639(12) Uani 1 1 d .
H35 H 1.2406 0.4576 0.2699 0.077 Uiso 1 1 calc R
C36 C 1.1267(4) 0.5562(2) 0.2757(2) 0.0513(10) Uani 1 1 d .
H36 H 1.0513 0.5355 0.2962 0.062 Uiso 1 1 calc R
C37 C 0.1419(3) 0.4213(2) 0.9265(2) 0.0435(9) Uani 1 1 d .
C38 C 0.0666(4) 0.3475(2) 0.9211(2) 0.0525(10) Uani 1 1 d .
H38 H 0.0435 0.3102 0.8741 0.063 Uiso 1 1 calc R
C39 C 0.0268(4) 0.3305(3) 0.9855(3) 0.0607(11) Uani 1 1 d .
H39 H -0.0238 0.2807 0.9821 0.073 Uiso 1 1 calc R
C40 C 0.0581(4) 0.3836(2) 1.0548(2) 0.0548(10) Uani 1 1 d .
H40 H 0.0293 0.3703 1.0982 0.066 Uiso 1 1 calc R
C41 C 0.1311(3) 0.4558(2) 1.0602(2) 0.0482(9) Uani 1 1 d .
H41 H 0.1517 0.4926 1.1077 0.058 Uiso 1 1 calc R
C42 C 0.1765(3) 0.4764(2) 0.99632(19) 0.0426(9) Uani 1 1 d .
C43 C 0.2554(3) 0.5502(2) 1.00155(18) 0.0396(8) Uani 1 1 d .
H43 H 0.2766 0.5866 1.0492 0.048 Uiso 1 1 calc R
C44 C 0.3018(3) 0.5708(2) 0.94034(18) 0.0370(8) Uani 1 1 d .
C45 C 0.3844(3) 0.6442(2) 0.94387(17) 0.0361(8) Uani 1 1 d .
C46 C 0.4264(3) 0.6629(2) 0.88229(18) 0.0384(8) Uani 1 1 d .
C47 C 0.3917(3) 0.61021(19) 0.80664(17) 0.0354(8) Uani 1 1 d .
C48 C 0.4377(4) 0.6329(2) 0.74461(18) 0.0422(9) Uani 1 1 d .
H48 H 0.4859 0.6842 0.7514 0.051 Uiso 1 1 calc R
C49 C 0.4139(4) 0.5816(2) 0.67351(18) 0.0423(9) Uani 1 1 d .
H49 H 0.4467 0.5981 0.6324 0.051 Uiso 1 1 calc R
C50 C 0.3429(3) 0.5068(2) 0.66182(17) 0.0361(8) Uani 1 1 d .
C51 C 0.2908(3) 0.4866(2) 0.72276(17) 0.0357(8) Uani 1 1 d .
H51 H 0.2373 0.4369 0.7145 0.043 Uiso 1 1 calc R
C52 C 0.3129(3) 0.53546(19) 0.79567(17) 0.0334(8) Uani 1 1 d .
C53 C 0.4279(4) 0.6994(2) 1.01959(18) 0.0415(9) Uani 1 1 d .
C54 C 0.3464(4) 0.7604(2) 1.05653(19) 0.0502(10) Uani 1 1 d .
H54 H 0.2626 0.7679 1.0339 0.060 Uiso 1 1 calc R
C55 C 0.3859(5) 0.8102(2) 1.1259(2) 0.0624(12) Uani 1 1 d .
H55 H 0.3301 0.8524 1.1504 0.075 Uiso 1 1 calc R
C56 C 0.5062(6) 0.7986(3) 1.1594(2) 0.0754(14) Uani 1 1 d .
H56 H 0.5334 0.8326 1.2073 0.090 Uiso 1 1 calc R
C57 C 0.5867(5) 0.7381(3) 1.1237(2) 0.0763(14) Uani 1 1 d .
H57 H 0.6700 0.7304 1.1468 0.092 Uiso 1 1 calc R
C58 C 0.5477(4) 0.6884(2) 1.0545(2) 0.0600(11) Uani 1 1 d .
H58 H 0.6037 0.6460 1.0305 0.072 Uiso 1 1 calc R
C59 C 0.5192(4) 0.7373(2) 0.89002(18) 0.0458(9) Uani 1 1 d .
C60 C 0.4718(5) 0.8157(2) 0.9086(2) 0.0611(12) Uani 1 1 d .
H60 H 0.3780 0.8227 0.9142 0.073 Uiso 1 1 calc R
C61 C 0.5580(7) 0.8831(3) 0.9189(2) 0.0814(15) Uani 1 1 d .
H61 H 0.5232 0.9364 0.9320 0.098 Uiso 1 1 calc R
C62 C 0.6937(7) 0.8755(3) 0.9108(3) 0.0897(18) Uani 1 1 d .
H62 H 0.7525 0.9229 0.9184 0.108 Uiso 1 1 calc R
C63 C 0.7447(5) 0.7966(3) 0.8913(2) 0.0812(15) Uani 1 1 d .
H63 H 0.8385 0.7901 0.8851 0.097 Uiso 1 1 calc R
C64 C 0.6571(4) 0.7284(3) 0.8810(2) 0.0585(11) Uani 1 1 d .
H64 H 0.6912 0.6750 0.8678 0.070 Uiso 1 1 calc R
C65 C 0.3246(3) 0.4506(2) 0.58898(18) 0.0348(8) Uani 1 1 d .
C66 C 0.3109(3) 0.40189(19) 0.52951(17) 0.0332(8) Uani 1 1 d .
C67 C 0.2914(3) 0.34222(19) 0.45825(17) 0.0332(8) Uani 1 1 d .
C68 C 0.2754(4) 0.3662(2) 0.39357(18) 0.0466(9) Uani 1 1 d .
H68 H 0.2784 0.4230 0.3957 0.056 Uiso 1 1 calc R
C69 C 0.2553(4) 0.3087(2) 0.32625(19) 0.0548(11) Uani 1 1 d .
H69 H 0.2454 0.3261 0.2822 0.066 Uiso 1 1 calc R
C70 C 0.2494(4) 0.2261(2) 0.32228(19) 0.0487(10) Uani 1 1 d .
H70 H 0.2336 0.1865 0.2758 0.058 Uiso 1 1 calc R
C71 C 0.2663(4) 0.2015(2) 0.3852(2) 0.0485(10) Uani 1 1 d .
H71 H 0.2647 0.1445 0.3823 0.058 Uiso 1 1 calc R
C72 C 0.2856(3) 0.2585(2) 0.45347(18) 0.0415(9) Uani 1 1 d .
H72 H 0.2950 0.2405 0.4972 0.050 Uiso 1 1 calc R
N1 N 0.4220(3) 0.70106(15) 0.41109(14) 0.0357(7) Uani 1 1 d D
H1 H 0.483(3) 0.6633(15) 0.4125(17) 0.043 Uiso 1 1 d D
N2 N 0.1843(3) 0.44074(18) 0.86308(16) 0.0432(7) Uani 1 1 d D
H2 H 0.164(3) 0.4017(15) 0.8207(11) 0.052 Uiso 1 1 d D

loop_
_atom_site_aniso_label
_atom_site_aniso_U_11
_atom_site_aniso_U_22
_atom_site_aniso_U_33
_atom_site_aniso_U_23
_atom_site_aniso_U_13
_atom_site_aniso_U_12
B1 0.035(2) 0.031(2) 0.0258(19) -0.0006(16) -0.0055(16) 0.0077(17)
B2 0.028(2) 0.040(2) 0.042(2) 0.0036(19) -0.0001(17) 0.0077(18)
C1 0.030(2) 0.0290(19) 0.043(2) 0.0034(15) -0.0030(15) 0.0059(15)
C2 0.034(2) 0.035(2) 0.063(2) 0.0101(18) 0.0008(18) 0.0070(16)
C3 0.046(3) 0.050(3) 0.111(4) 0.040(2) 0.011(2) 0.009(2)
C4 0.038(2) 0.051(3) 0.125(4) 0.042(3) 0.010(2) 0.008(2)
C5 0.034(2) 0.050(2) 0.069(3) 0.019(2) 0.0017(19) 0.0162(18)
C6 0.033(2) 0.032(2) 0.042(2) 0.0032(16) -0.0040(15) 0.0056(16)
C7 0.038(2) 0.032(2) 0.0360(19) -0.0019(15) -0.0021(15) 0.0118(16)
C8 0.032(2) 0.0302(19) 0.0308(18) -0.0035(14) -0.0023(14) 0.0082(15)
C9 0.035(2) 0.0286(18) 0.0285(17) -0.0024(14) -0.0068(14) 0.0069(15)
C10 0.036(2) 0.0292(18) 0.0289(17) -0.0024(14) -0.0064(14) 0.0090(15)
C11 0.035(2) 0.0327(19) 0.0283(17) -0.0018(14) -0.0022(14) 0.0081(15)
C12 0.040(2) 0.0310(19) 0.047(2) 0.0032(16) -0.0050(17) 0.0020(16)
C13 0.036(2) 0.034(2) 0.043(2) -0.0012(16) -0.0008(16) 0.0014(16)
C14 0.038(2) 0.031(2) 0.0331(18) -0.0050(15) -0.0050(15) 0.0057(16)
C15 0.038(2) 0.0285(18) 0.0352(18) 0.0030(14) 0.0005(15) 0.0062(15)
C16 0.043(2) 0.0260(18) 0.0248(17) -0.0012(14) -0.0053(14) 0.0078(15)
C17 0.033(2) 0.0263(18) 0.045(2) 0.0050(15) 0.0021(16) 0.0077(15)
C18 0.043(2) 0.034(2) 0.054(2) -0.0024(17) -0.0150(18) 0.0087(17)
C19 0.048(2) 0.038(2) 0.083(3) 0.011(2) -0.016(2) 0.0067(19)
C20 0.043(2) 0.039(2) 0.092(3) 0.009(2) 0.007(2) 0.0201(18)
C21 0.072(3) 0.053(3) 0.065(3) 0.016(2) 0.021(2) 0.033(2)
C22 0.065(3) 0.046(2) 0.045(2) 0.0096(18) 0.0101(19) 0.025(2)
C23 0.035(2) 0.0259(18) 0.0377(19) -0.0004(15) -0.0024(15) 0.0092(15)
C24 0.055(2) 0.039(2) 0.039(2) 0.0040(17) -0.0041(17) 0.0035(18)
C25 0.060(3) 0.044(2) 0.054(2) 0.016(2) 0.0004(19) 0.0048(19)
C26 0.064(3) 0.030(2) 0.088(3) 0.017(2) -0.007(2) -0.0004(19)
C27 0.076(3) 0.034(2) 0.067(3) 0.003(2) -0.030(2) 0.002(2)
C28 0.065(3) 0.028(2) 0.046(2) -0.0013(17) -0.0189(19) 0.0086(18)
C29 0.031(2) 0.0321(19) 0.043(2) 0.0041(15) -0.0039(15) 0.0035(16)
C30 0.030(2) 0.0362(19) 0.0372(19) -0.0004(15) -0.0013(15) 0.0033(16)
C31 0.038(2) 0.036(2) 0.0286(17) 0.0019(15) -0.0027(15) 0.0091(16)
C32 0.039(2) 0.047(2) 0.041(2) -0.0004(17) 0.0026(17) 0.0042(18)
C33 0.038(2) 0.064(3) 0.056(3) -0.008(2) 0.0025(18) 0.005(2)
C34 0.044(3) 0.089(4) 0.046(2) -0.009(2) -0.0003(19) 0.034(2)
C35 0.086(4) 0.058(3) 0.045(2) 0.005(2) -0.003(2) 0.041(3)
C36 0.057(3) 0.054(3) 0.045(2) 0.0134(19) 0.0107(18) 0.014(2)
C37 0.030(2) 0.047(2) 0.051(2) 0.0099(18) -0.0011(16) 0.0047(17)
C38 0.042(2) 0.049(2) 0.063(3) 0.011(2) -0.0058(19) 0.0007(19)
C39 0.045(3) 0.057(3) 0.086(3) 0.031(3) -0.001(2) -0.005(2)
C40 0.042(2) 0.057(3) 0.068(3) 0.021(2) -0.004(2) 0.002(2)
C41 0.034(2) 0.061(3) 0.052(2) 0.020(2) -0.0024(17) 0.0049(19)
C42 0.034(2) 0.047(2) 0.047(2) 0.0105(18) -0.0002(16) 0.0090(17)
C43 0.035(2) 0.044(2) 0.0346(19) 0.0010(16) -0.0013(15) 0.0069(17)
C44 0.0292(19) 0.042(2) 0.0363(19) 0.0034(16) 0.0007(15) 0.0068(16)
C45 0.034(2) 0.039(2) 0.0303(18) 0.0004(15) -0.0011(14) 0.0029(16)
C46 0.036(2) 0.0338(19) 0.039(2) 0.0002(16) -0.0054(15) 0.0079(15)
C47 0.035(2) 0.0324(19) 0.0358(19) 0.0034(15) -0.0007(15) 0.0120(15)
C48 0.051(2) 0.0281(19) 0.042(2) 0.0011(16) 0.0005(17) 0.0012(16)
C49 0.056(2) 0.037(2) 0.0312(19) 0.0053(16) -0.0035(16) 0.0054(18)
C50 0.042(2) 0.035(2) 0.0275(18) 0.0003(15) -0.0027(15) 0.0157(16)
C51 0.0272(19) 0.0344(19) 0.040(2) 0.0014(16) -0.0039(15) 0.0059(15)
C52 0.0302(19) 0.0290(18) 0.0349(19) -0.0027(14) -0.0024(14) 0.0122(15)
C53 0.040(2) 0.045(2) 0.0342(19) 0.0020(16) -0.0018(16) -0.0024(17)
C54 0.049(2) 0.051(2) 0.038(2) -0.0086(18) 0.0044(17) 0.0000(19)
C55 0.075(3) 0.052(3) 0.046(2) -0.011(2) 0.007(2) -0.002(2)
C56 0.105(4) 0.068(3) 0.035(2) -0.015(2) -0.010(2) -0.012(3)
C57 0.082(3) 0.079(3) 0.051(3) -0.007(2) -0.034(2) 0.012(3)
C58 0.060(3) 0.063(3) 0.046(2) -0.003(2) -0.015(2) 0.010(2)
C59 0.058(3) 0.045(2) 0.0288(19) 0.0024(16) -0.0034(17) -0.0069(19)
C60 0.092(3) 0.039(2) 0.047(2) 0.0029(18) 0.016(2) 0.000(2)
C61 0.124(5) 0.056(3) 0.059(3) 0.010(2) 0.013(3) -0.021(3)
C62 0.135(6) 0.073(4) 0.053(3) 0.013(3) -0.015(3) -0.056(4)
C63 0.078(4) 0.095(4) 0.062(3) 0.013(3) -0.006(2) -0.040(3)
C64 0.058(3) 0.063(3) 0.050(2) 0.009(2) -0.008(2) -0.012(2)
C65 0.0292(19) 0.0336(19) 0.038(2) 0.0035(16) -0.0040(15) 0.0040(15)
C66 0.0300(19) 0.0326(19) 0.0341(19) 0.0034(16) 0.0013(14) 0.0055(14)
C67 0.0274(18) 0.034(2) 0.0332(18) 0.0019(15) 0.0019(14) -0.0020(14)
C68 0.068(3) 0.035(2) 0.034(2) 0.0048(16) 0.0052(17) -0.0019(18)
C69 0.078(3) 0.053(3) 0.029(2) 0.0066(18) -0.0038(18) -0.008(2)
C70 0.060(3) 0.042(2) 0.034(2) -0.0054(17) -0.0022(17) -0.0039(18)
C71 0.062(3) 0.0291(19) 0.047(2) -0.0023(17) -0.0025(18) -0.0003(17)
C72 0.047(2) 0.038(2) 0.036(2) 0.0047(16) -0.0015(16) 0.0069(17)
N1 0.0357(18) 0.0270(16) 0.0397(16) -0.0003(13) -0.0008(13) 0.0125(13)
N2 0.0389(18) 0.0438(19) 0.0388(18) -0.0027(14) -0.0029(14) 0.0036(15)

loop_
_atom_type_symbol
_atom_type_description
_atom_type_scat_dispersion_real
_atom_type_scat_dispersion_imag
_atom_type_scat_source
C C 0.0033 0.0016 'International Tables Vol C Tables 4.2.6.8 and 6.1.1.4'
H H 0.0000 0.0000 'International Tables Vol C Tables 4.2.6.8 and 6.1.1.4'
B B 0.0013 0.0007 'International Tables Vol C Tables 4.2.6.8 and 6.1.1.4'
N N 0.0061 0.0033 'International Tables Vol C Tables 4.2.6.8 and 6.1.1.4'

loop_
_geom_angle_atom_site_label_1
_geom_angle_atom_site_label_2
_geom_angle_atom_site_label_3
_geom_angle
N1 B1 C8 116.6(3)
N1 B1 C16 124.8(3)
C8 B1 C16 118.6(3)
N2 B2 C44 116.6(3)
N2 B2 C52 124.0(3)
C44 B2 C52 119.3(3)
C2 C1 N1 121.4(3)
C2 C1 C6 120.5(3)
N1 C1 C6 118.1(3)
C3 C2 C1 120.1(3)
C3 C2 H2A 120.0
C1 C2 H2A 120.0
C2 C3 C4 120.8(4)
C2 C3 H3 119.6
C4 C3 H3 119.6
C5 C4 C3 119.2(4)
C5 C4 H4 120.4
C3 C4 H4 120.4
C4 C5 C6 122.5(3)
C4 C5 H5 118.7
C6 C5 H5 118.7
C5 C6 C1 116.9(3)
C5 C6 C7 122.5(3)
C1 C6 C7 120.6(3)
C8 C7 C6 122.6(3)
C8 C7 H7 118.7
C6 C7 H7 118.7
C7 C8 C9 123.9(3)
C7 C8 B1 117.8(3)
C9 C8 B1 118.3(3)
C10 C9 C8 121.1(3)
C10 C9 C17 120.7(3)
C8 C9 C17 118.2(3)
C9 C10 C11 123.0(3)
C9 C10 C23 121.6(3)
C11 C10 C23 115.3(3)
C12 C11 C16 119.2(3)
C12 C11 C10 119.6(3)
C16 C11 C10 121.1(3)
C13 C12 C11 120.8(3)
C13 C12 H12 119.6
C11 C12 H12 119.6
C12 C13 C14 120.9(3)
C12 C13 H13 119.6
C14 C13 H13 119.6
C15 C14 C13 118.4(3)
C15 C14 C29 122.0(3)
C13 C14 C29 119.5(3)
C14 C15 C16 122.0(3)
C14 C15 H15 119.0
C16 C15 H15 119.0
C15 C16 C11 118.6(3)
C15 C16 B1 123.8(3)
C11 C16 B1 117.6(3)
C22 C17 C18 118.7(3)
C22 C17 C9 120.5(3)
C18 C17 C9 120.7(3)
C19 C18 C17 120.2(3)
C19 C18 H18 119.9
C17 C18 H18 119.9
C20 C19 C18 120.4(4)
C20 C19 H19 119.8
C18 C19 H19 119.8
C19 C20 C21 120.0(4)
C19 C20 H20 120.0
C21 C20 H20 120.0
C20 C21 C22 119.9(4)
C20 C21 H21 120.1
C22 C21 H21 120.1
C21 C22 C17 120.8(4)
C21 C22 H22 119.6
C17 C22 H22 119.6
C24 C23 C28 117.6(3)
C24 C23 C10 121.7(3)
C28 C23 C10 120.4(3)
C23 C24 C25 121.4(3)
C23 C24 H24 119.3
C25 C24 H24 119.3
C26 C25 C24 119.6(4)
C26 C25 H25 120.2
C24 C25 H25 120.2
C25 C26 C27 119.2(4)
C25 C26 H26 120.4
C27 C26 H26 120.4
C28 C27 C26 120.7(4)
C28 C27 H27 119.6
C26 C27 H27 119.6
C27 C28 C23 121.4(4)
C27 C28 H28 119.3
C23 C28 H28 119.3
C30 C29 C14 177.6(4)
C29 C30 C31 178.6(4)
C36 C31 C32 119.7(3)
C36 C31 C30 120.3(3)
C32 C31 C30 120.0(3)
C33 C32 C31 119.7(4)
C33 C32 H32 120.1
C31 C32 H32 120.1
C32 C33 C34 119.8(4)
C32 C33 H33 120.1
C34 C33 H33 120.1
C35 C34 C33 121.0(4)
C35 C34 H34 119.5
C33 C34 H34 119.5
C34 C35 C36 119.3(4)
C34 C35 H35 120.3
C36 C35 H35 120.3
C35 C36 C31 120.5(4)
C35 C36 H36 119.7
C31 C36 H36 119.7
N2 C37 C38 120.5(3)
N2 C37 C42 118.9(3)
C38 C37 C42 120.6(4)
C39 C38 C37 118.6(4)
C39 C38 H38 120.7
C37 C38 H38 120.7
C38 C39 C40 122.2(4)
C38 C39 H39 118.9
C40 C39 H39 118.9
C41 C40 C39 119.3(4)
C41 C40 H40 120.4
C39 C40 H40 120.4
C40 C41 C42 121.3(4)
C40 C41 H41 119.3
C42 C41 H41 119.3
C37 C42 C41 118.0(3)
C37 C42 C43 120.3(3)
C41 C42 C43 121.7(3)
C44 C43 C42 122.5(3)
C44 C43 H43 118.7
C42 C43 H43 118.7
C43 C44 C45 123.9(3)
C43 C44 B2 118.2(3)
C45 C44 B2 117.9(3)
C46 C45 C44 122.1(3)
C46 C45 C53 119.9(3)
C44 C45 C53 118.0(3)
C45 C46 C47 122.7(3)
C45 C46 C59 119.4(3)
C47 C46 C59 117.7(3)
C48 C47 C52 119.1(3)
C48 C47 C46 120.3(3)
C52 C47 C46 120.6(3)
C49 C48 C47 121.2(3)
C49 C48 H48 119.4
C47 C48 H48 119.4
C50 C49 C48 120.7(3)
C50 C49 H49 119.6
C48 C49 H49 119.6
C49 C50 C51 118.1(3)
C49 C50 C65 121.4(3)
C51 C50 C65 120.5(3)
C50 C51 C52 123.5(3)
C50 C51 H51 118.2
C52 C51 H51 118.2
C51 C52 C47 117.3(3)
C51 C52 B2 125.4(3)
C47 C52 B2 117.3(3)
C58 C53 C54 118.5(3)
C58 C53 C45 120.6(3)
C54 C53 C45 120.8(3)
C55 C54 C53 120.7(4)
C55 C54 H54 119.7
C53 C54 H54 119.7
C56 C55 C54 119.9(4)
C56 C55 H55 120.0
C54 C55 H55 120.0
C57 C56 C55 119.8(4)
C57 C56 H56 120.1
C55 C56 H56 120.1
C56 C57 C58 120.4(4)
C56 C57 H57 119.8
C58 C57 H57 119.8
C57 C58 C53 120.7(4)
C57 C58 H58 119.7
C53 C58 H58 119.7
C60 C59 C64 118.6(4)
C60 C59 C46 121.3(4)
C64 C59 C46 120.1(3)
C61 C60 C59 120.8(5)
C61 C60 H60 119.6
C59 C60 H60 119.6
C60 C61 C62 121.3(5)
C60 C61 H61 119.3
C62 C61 H61 119.3
C61 C62 C63 119.2(5)
C61 C62 H62 120.4
C63 C62 H62 120.4
C64 C63 C62 119.3(5)
C64 C63 H63 120.3
C62 C63 H63 120.3
C63 C64 C59 120.7(4)
C63 C64 H64 119.6
C59 C64 H64 119.6
C66 C65 C50 177.8(4)
C65 C66 C67 178.6(4)
C68 C67 C72 118.3(3)
C68 C67 C66 121.4(3)
C72 C67 C66 120.3(3)
C69 C68 C67 120.8(3)
C69 C68 H68 119.6
C67 C68 H68 119.6
C68 C69 C70 120.3(3)
C68 C69 H69 119.8
C70 C69 H69 119.8
C71 C70 C69 119.7(3)
C71 C70 H70 120.2
C69 C70 H70 120.2
C70 C71 C72 120.8(3)
C70 C71 H71 119.6
C72 C71 H71 119.6
C71 C72 C67 120.1(3)
C71 C72 H72 119.9
C67 C72 H72 119.9
C1 N1 B1 124.2(3)
C1 N1 H1 109(2)
B1 N1 H1 126(2)
C37 N2 B2 123.3(3)
C37 N2 H2 115(2)
B2 N2 H2 122(2)

loop_
_geom_bond_atom_site_label_1
_geom_bond_atom_site_label_2
_geom_bond_distance
B1 N1 1.417(5)
B1 C8 1.526(5)
B1 C16 1.542(5)
B2 N2 1.431(5)
B2 C44 1.511(5)
B2 C52 1.529(5)
C1 C2 1.386(5)
C1 N1 1.387(4)
C1 C6 1.420(4)
C2 C3 1.376(5)
C2 H2A 0.9500
C3 C4 1.391(5)
C3 H3 0.9500
C4 C5 1.361(5)
C4 H4 0.9500
C5 C6 1.406(5)
C5 H5 0.9500
C6 C7 1.425(5)
C7 C8 1.370(5)
C7 H7 0.9500
C8 C9 1.465(4)
C9 C10 1.368(4)
C9 C17 1.503(4)
C10 C11 1.480(4)
C10 C23 1.493(4)
C11 C12 1.404(5)
C11 C16 1.417(4)
C12 C13 1.381(4)
C12 H12 0.9500
C13 C14 1.399(4)
C13 H13 0.9500
C14 C15 1.395(5)
C14 C29 1.436(5)
C15 C16 1.400(4)
C15 H15 0.9500
C17 C22 1.385(5)
C17 C18 1.391(5)
C18 C19 1.385(5)
C18 H18 0.9500
C19 C20 1.371(6)
C19 H19 0.9500
C20 C21 1.378(6)
C20 H20 0.9500
C21 C22 1.381(5)
C21 H21 0.9500
C22 H22 0.9500
C23 C24 1.381(4)
C23 C28 1.385(4)
C24 C25 1.386(5)
C24 H24 0.9500
C25 C26 1.375(5)
C25 H25 0.9500
C26 C27 1.382(5)
C26 H26 0.9500
C27 C28 1.357(5)
C27 H27 0.9500
C28 H28 0.9500
C29 C30 1.200(4)
C30 C31 1.426(5)
C31 C36 1.387(5)
C31 C32 1.393(5)
C32 C33 1.377(5)
C32 H32 0.9500
C33 C34 1.383(6)
C33 H33 0.9500
C34 C35 1.376(6)
C34 H34 0.9500
C35 C36 1.379(5)
C35 H35 0.9500
C36 H36 0.9500
C37 N2 1.390(4)
C37 C38 1.407(5)
C37 C42 1.411(5)
C38 C39 1.380(5)
C38 H38 0.9500
C39 C40 1.384(6)
C39 H39 0.9500
C40 C41 1.373(5)
C40 H40 0.9500
C41 C42 1.417(5)
C41 H41 0.9500
C42 C43 1.426(5)
C43 C44 1.374(5)
C43 H43 0.9500
C44 C45 1.447(5)
C45 C46 1.351(5)
C45 C53 1.513(4)
C46 C47 1.479(4)
C46 C59 1.503(5)
C47 C48 1.404(5)
C47 C52 1.423(4)
C48 C49 1.388(4)
C48 H48 0.9500
C49 C50 1.385(5)
C49 H49 0.9500
C50 C51 1.388(4)
C50 C65 1.440(4)
C51 C52 1.399(4)
C51 H51 0.9500
C53 C58 1.381(5)
C53 C54 1.386(5)
C54 C55 1.380(5)
C54 H54 0.9500
C55 C56 1.375(6)
C55 H55 0.9500
C56 C57 1.368(6)
C56 H56 0.9500
C57 C58 1.376(5)
C57 H57 0.9500
C58 H58 0.9500
C59 C60 1.383(5)
C59 C64 1.396(5)
C60 C61 1.365(6)
C60 H60 0.9500
C61 C62 1.370(7)
C61 H61 0.9500
C62 C63 1.405(7)
C62 H62 0.9500
C63 C64 1.384(6)
C63 H63 0.9500
C64 H64 0.9500
C65 C66 1.195(4)
C66 C67 1.444(4)
C67 C68 1.382(4)
C67 C72 1.393(4)
C68 C69 1.373(5)
C68 H68 0.9500
C69 C70 1.378(5)
C69 H69 0.9500
C70 C71 1.358(5)
C70 H70 0.9500
C71 C72 1.382(5)
C71 H71 0.9500
C72 H72 0.9500
N1 H1 0.902(10)
N2 H2 0.896(10)

loop_
_geom_torsion_atom_site_label_1
_geom_torsion_atom_site_label_2
_geom_torsion_atom_site_label_3
_geom_torsion_atom_site_label_4
_geom_torsion
N1 C1 C2 C3 -179.9(3)
C6 C1 C2 C3 0.4(5)
C1 C2 C3 C4 1.2(6)
C2 C3 C4 C5 -1.2(7)
C3 C4 C5 C6 -0.6(7)
C4 C5 C6 C1 2.1(5)
C4 C5 C6 C7 -175.9(4)
C2 C1 C6 C5 -2.0(5)
N1 C1 C6 C5 178.3(3)
C2 C1 C6 C7 176.0(3)
N1 C1 C6 C7 -3.7(4)
C5 C6 C7 C8 177.9(3)
C1 C6 C7 C8 -0.1(5)
C6 C7 C8 C9 -176.1(3)
C6 C7 C8 B1 4.1(4)
N1 B1 C8 C7 -4.4(4)
C16 B1 C8 C7 177.4(3)
N1 B1 C8 C9 175.8(3)
C16 B1 C8 C9 -2.4(4)
C7 C8 C9 C10 178.2(3)
B1 C8 C9 C10 -2.0(4)
C7 C8 C9 C17 0.3(4)
B1 C8 C9 C17 -179.9(3)
C8 C9 C10 C11 3.5(4)
C17 C9 C10 C11 -178.7(3)
C8 C9 C10 C23 -175.9(3)
C17 C9 C10 C23 2.0(4)
C9 C10 C11 C12 177.1(3)
C23 C10 C11 C12 -3.5(4)
C9 C10 C11 C16 -0.2(4)
C23 C10 C11 C16 179.2(3)
C16 C11 C12 C13 3.0(5)
C10 C11 C12 C13 -174.3(3)
C11 C12 C13 C14 -0.6(5)
C12 C13 C14 C15 -2.2(5)
C12 C13 C14 C29 178.7(3)
C13 C14 C15 C16 2.5(5)
C29 C14 C15 C16 -178.4(3)
C14 C15 C16 C11 -0.1(4)
C14 C15 C16 B1 178.7(3)
C12 C11 C16 C15 -2.7(4)
C10 C11 C16 C15 174.6(3)
C12 C11 C16 B1 178.5(3)
C10 C11 C16 B1 -4.2(4)
N1 B1 C16 C15 8.6(5)
C8 B1 C16 C15 -173.4(3)
N1 B1 C16 C11 -172.6(3)
C8 B1 C16 C11 5.4(4)
C10 C9 C17 C22 -98.2(4)
C8 C9 C17 C22 79.7(4)
C10 C9 C17 C18 84.3(4)
C8 C9 C17 C18 -97.8(4)
C22 C17 C18 C19 0.5(5)
C9 C17 C18 C19 178.0(3)
C17 C18 C19 C20 -1.1(6)
C18 C19 C20 C21 1.0(6)
C19 C20 C21 C22 -0.2(6)
C20 C21 C22 C17 -0.4(6)
C18 C17 C22 C21 0.3(6)
C9 C17 C22 C21 -177.2(3)
C9 C10 C23 C24 -94.9(4)
C11 C10 C23 C24 85.7(4)
C9 C10 C23 C28 91.2(4)
C11 C10 C23 C28 -88.3(4)
C28 C23 C24 C25 0.8(5)
C10 C23 C24 C25 -173.3(3)
C23 C24 C25 C26 0.7(6)
C24 C25 C26 C27 -2.1(6)
C25 C26 C27 C28 2.0(6)
C26 C27 C28 C23 -0.5(6)
C24 C23 C28 C27 -0.9(5)
C10 C23 C28 C27 173.3(3)
C15 C14 C29 C30 -170(8)
C13 C14 C29 C30 9(8)
C14 C29 C30 C31 70(20)
C29 C30 C31 C36 93(16)
C29 C30 C31 C32 -84(16)
C36 C31 C32 C33 0.1(5)
C30 C31 C32 C33 177.6(3)
C31 C32 C33 C34 0.4(5)
C32 C33 C34 C35 -0.6(6)
C33 C34 C35 C36 0.3(6)
C34 C35 C36 C31 0.1(6)
C32 C31 C36 C35 -0.4(5)
C30 C31 C36 C35 -177.9(3)
N2 C37 C38 C39 179.9(3)
C42 C37 C38 C39 0.3(5)
C37 C38 C39 C40 0.3(6)
C38 C39 C40 C41 0.0(6)
C39 C40 C41 C42 -0.8(5)
N2 C37 C42 C41 179.4(3)
C38 C37 C42 C41 -1.0(5)
N2 C37 C42 C43 -1.0(5)
C38 C37 C42 C43 178.6(3)
C40 C41 C42 C37 1.3(5)
C40 C41 C42 C43 -178.3(3)
C37 C42 C43 C44 -0.5(5)
C41 C42 C43 C44 179.1(3)
C42 C43 C44 C45 -178.6(3)
C42 C43 C44 B2 2.4(5)
N2 B2 C44 C43 -2.9(5)
C52 B2 C44 C43 -180.0(3)
N2 B2 C44 C45 178.1(3)
C52 B2 C44 C45 1.0(5)
C43 C44 C45 C46 -178.9(3)
B2 C44 C45 C46 0.1(5)
C43 C44 C45 C53 3.1(5)
B2 C44 C45 C53 -177.9(3)
C44 C45 C46 C47 -0.1(5)
C53 C45 C46 C47 177.9(3)
C44 C45 C46 C59 -176.2(3)
C53 C45 C46 C59 1.8(5)
C45 C46 C47 C48 179.8(3)
C59 C46 C47 C48 -4.1(5)
C45 C46 C47 C52 -1.1(5)
C59 C46 C47 C52 175.1(3)
C52 C47 C48 C49 -3.6(5)
C46 C47 C48 C49 175.6(3)
C47 C48 C49 C50 0.6(5)
C48 C49 C50 C51 3.1(5)
C48 C49 C50 C65 -176.0(3)
C49 C50 C51 C52 -3.8(5)
C65 C50 C51 C52 175.3(3)
C50 C51 C52 C47 0.9(4)
C50 C51 C52 B2 -177.4(3)
C48 C47 C52 C51 2.8(4)
C46 C47 C52 C51 -176.4(3)
C48 C47 C52 B2 -178.8(3)
C46 C47 C52 B2 2.1(4)
N2 B2 C52 C51 -0.6(5)
C44 B2 C52 C51 176.2(3)
N2 B2 C52 C47 -178.9(3)
C44 B2 C52 C47 -2.1(4)
C46 C45 C53 C58 -87.0(4)
C44 C45 C53 C58 91.0(4)
C46 C45 C53 C54 95.2(4)
C44 C45 C53 C54 -86.8(4)
C58 C53 C54 C55 1.6(6)
C45 C53 C54 C55 179.4(4)
C53 C54 C55 C56 -1.1(6)
C54 C55 C56 C57 0.4(7)
C55 C56 C57 C58 -0.4(7)
C56 C57 C58 C53 1.0(7)
C54 C53 C58 C57 -1.5(6)
C45 C53 C58 C57 -179.4(4)
C45 C46 C59 C60 -76.8(4)
C47 C46 C59 C60 106.9(4)
C45 C46 C59 C64 100.9(4)
C47 C46 C59 C64 -75.4(4)
C64 C59 C60 C61 -0.9(6)
C46 C59 C60 C61 176.9(4)
C59 C60 C61 C62 0.4(7)
C60 C61 C62 C63 0.2(7)
C61 C62 C63 C64 -0.4(7)
C62 C63 C64 C59 0.0(6)
C60 C59 C64 C63 0.7(5)
C46 C59 C64 C63 -177.1(4)
C49 C50 C65 C66 130(9)
C51 C50 C65 C66 -49(10)
C50 C65 C66 C67 75(19)
C65 C66 C67 C68 121(15)
C65 C66 C67 C72 -58(15)
C72 C67 C68 C69 -0.4(5)
C66 C67 C68 C69 -179.2(3)
C67 C68 C69 C70 0.6(6)
C68 C69 C70 C71 -1.3(6)
C69 C70 C71 C72 1.8(6)
C70 C71 C72 C67 -1.6(6)
C68 C67 C72 C71 0.9(5)
C66 C67 C72 C71 179.7(3)
C2 C1 N1 B1 -176.5(3)
C6 C1 N1 B1 3.2(5)
C8 B1 N1 C1 0.8(4)
C16 B1 N1 C1 178.8(3)
C38 C37 N2 B2 -179.2(3)
C42 C37 N2 B2 0.4(5)
C44 B2 N2 C37 1.5(5)
C52 B2 N2 C37 178.4(3)

loop_
_platon_squeeze_void_nr
_platon_squeeze_void_average_x
_platon_squeeze_void_average_y
_platon_squeeze_void_average_z
_platon_squeeze_void_volume
_platon_squeeze_void_count_electrons
_platon_squeeze_void_content
1 0.000 0.000 0.000 613 170 ' '
